data_7710802
loop_
_publ_author_name
'de Graaff, Simon'
'Schwitalla, Kevin'
'Haaker, Carolin Viola'
'Bengen, Nina'
'Schmidtmann, Marc'
'Beckhaus, Ruediger'

_publ_section_title
;
 A Niobium Pentafulvene Ethylene Complex: Synthesis, Properties and
 Reaction Pathways
;
_journal_name_full 'Dalton Transactions'
_journal_paper_doi 10.1039/D2DT02063G
_journal_year 2022
_chemical_formula_structural Nb(C2H5)(C20H19)2(C8H9N)
_chemical_formula_sum 'C50 H52 N Nb'
_chemical_formula_weight 759.83
_space_group_crystal_system orthorhombic
_space_group_IT_number 36
_space_group_name_Hall 'C 2c -2'
_space_group_name_H-M_alt 'C m c 21'
_atom_sites_solution_hydrogens difmap
_atom_sites_solution_primary direct
_atom_sites_solution_secondary difmap
_audit_creation_method SHELXL-2018/3
_audit_update_record
;
2022-06-21 deposited with the CCDC.	2022-07-26 downloaded from the CCDC.
;
_cell_angle_alpha 90
_cell_angle_beta 90
_cell_angle_gamma 90
_cell_formula_units_Z 4
_cell_length_a 17.0160(6)
_cell_length_b 11.6364(4)
_cell_length_c 20.0189(7)
_cell_measurement_reflns_used 9539
_cell_measurement_temperature 100(2)
_cell_measurement_theta_max 40.22
_cell_measurement_theta_min 2.39
_cell_volume 3963.8(2)
_computing_cell_refinement 'Bruker SAINT V8.40B'
_computing_data_collection 'Bruker APEX3'
_computing_data_reduction 'Bruker SAINT V8.40B'
_computing_structure_refinement 'SHELXL-2018/3 (Sheldrick, 2018)'
_computing_structure_solution 'SHELXS-2013/1 (Sheldrick, 2013)'
_diffrn_ambient_temperature 100(2)
_diffrn_measured_fraction_theta_full 1.000
_diffrn_measured_fraction_theta_max 1.000
_diffrn_measurement_device_type 'Bruker Photon III CPAD'
_diffrn_measurement_method '\f and \w scans'
_diffrn_radiation_type MoK\a
_diffrn_radiation_wavelength 0.71073
_diffrn_reflns_av_R_equivalents 0.0332
_diffrn_reflns_av_unetI/netI 0.0155
_diffrn_reflns_Laue_measured_fraction_full 1.000
_diffrn_reflns_Laue_measured_fraction_max 1.000
_diffrn_reflns_limit_h_max 30
_diffrn_reflns_limit_h_min -30
_diffrn_reflns_limit_k_max 21
_diffrn_reflns_limit_k_min -21
_diffrn_reflns_limit_l_max 36
_diffrn_reflns_limit_l_min -36
_diffrn_reflns_number 168977
_diffrn_reflns_point_group_measured_fraction_full 0.999
_diffrn_reflns_point_group_measured_fraction_max 1.000
_diffrn_reflns_theta_full 25.242
_diffrn_reflns_theta_max 40.246
_diffrn_reflns_theta_min 2.035
_diffrn_source 'I\mS microfocus'
_exptl_absorpt_coefficient_mu 0.339
_exptl_absorpt_correction_T_max 1.0000
_exptl_absorpt_correction_T_min 0.9032
_exptl_absorpt_correction_type multi-scan
_exptl_absorpt_process_details 'SADABS-2016/2 (Sheldrick)'
_exptl_crystal_colour yellow
_exptl_crystal_density_diffrn 1.273
_exptl_crystal_description block
_exptl_crystal_F_000 1600
_exptl_crystal_size_max 0.200
_exptl_crystal_size_mid 0.140
_exptl_crystal_size_min 0.120
_refine_diff_density_max 1.491
_refine_diff_density_min -0.762
_refine_diff_density_rms 0.062
_refine_ls_abs_structure_details
;
 Refined as an inversion twin.
;
_refine_ls_abs_structure_Flack 0.40(3)
_refine_ls_extinction_method none
_refine_ls_goodness_of_fit_ref 1.113
_refine_ls_hydrogen_treatment constr
_refine_ls_matrix_type full
_refine_ls_number_parameters 307
_refine_ls_number_reflns 12752
_refine_ls_number_restraints 35
_refine_ls_restrained_S_all 1.116
_refine_ls_R_factor_all 0.0340
_refine_ls_R_factor_gt 0.0316
_refine_ls_shift/su_max 0.001
_refine_ls_shift/su_mean 0.000
_refine_ls_structure_factor_coef Fsqd
_refine_ls_weighting_details 'w=1/[\s^2^(Fo^2^)+(0.0400P)^2^+1.4000P] where P=(Fo^2^+2Fc^2^)/3'
_refine_ls_weighting_scheme calc
_refine_ls_wR_factor_gt 0.0799
_refine_ls_wR_factor_ref 0.0815
_reflns_Friedel_coverage 0.958
_reflns_Friedel_fraction_full 0.998
_reflns_Friedel_fraction_max 0.999
_reflns_number_gt 12042
_reflns_number_total 12752
_reflns_threshold_expression 'I > 2\s(I)'
_cod_data_source_file d2dt02063g2.cif
_cod_data_source_block 7
_cod_database_code 7710802
_shelx_shelxl_version_number 2018/3
_shelx_space_group_comment
;
The symmetry employed for this shelxl refinement is uniquely defined
by the following loop, which should always be used as a source of
symmetry information in preference to the above space-group names.
They are only intended as comments.
;
_shelx_estimated_absorpt_t_min 0.935
_shelx_estimated_absorpt_t_max 0.960

loop_
_space_group_symop_operation_xyz
'x, y, z'
'-x, -y, z+1/2'
'x, -y, z+1/2'
'-x, y, z'
'x+1/2, y+1/2, z'
'-x+1/2, -y+1/2, z+1/2'
'x+1/2, -y+1/2, z+1/2'
'-x+1/2, y+1/2, z'

loop_
_atom_site_label
_atom_site_type_symbol
_atom_site_fract_x
_atom_site_fract_y
_atom_site_fract_z
_atom_site_U_iso_or_equiv
_atom_site_adp_type
_atom_site_occupancy
_atom_site_site_symmetry_order
_atom_site_calc_flag
_atom_site_refinement_flags_posn
_atom_site_refinement_flags_adp
_atom_site_refinement_flags_occupancy
_atom_site_disorder_assembly
_atom_site_disorder_group
Nb1 Nb 0.500000 0.40010(2) 0.22803(3) 0.01981(4) Uani 1 2 d S T P . .
N1 N 0.500000 0.24343(11) 0.2291(2) 0.0206(2) Uani 1 2 d S T P A .
C6 C 0.68359(6) 0.25915(10) 0.2307(2) 0.0279(3) Uani 1 1 d . . . . .
H6B H 0.640259 0.201103 0.230003 0.033 Uiso 0.339(5) 1 calc R U P A 2
H6A H 0.640055 0.201431 0.230006 0.033 Uiso 0.661(5) 1 calc R U P A 1
C7 C 0.73067(15) 0.2407(2) 0.16812(15) 0.0287(5) Uani 1 1 d . . . . .
C8 C 0.78951(19) 0.3173(3) 0.14543(19) 0.0357(6) Uani 1 1 d . . . . .
H8 H 0.801453 0.383722 0.171068 0.043 Uiso 1 1 calc R U . . .
C9 C 0.8296(2) 0.2974(3) 0.08711(19) 0.0421(7) Uani 1 1 d . . . . .
H9 H 0.867802 0.351644 0.072796 0.051 Uiso 1 1 calc R U . . .
C10 C 0.8162(2) 0.2008(4) 0.04855(18) 0.0436(8) Uani 1 1 d . . . . .
C11 C 0.7588(3) 0.1254(4) 0.0706(2) 0.0405(7) Uani 1 1 d . . . . .
H11 H 0.747991 0.058533 0.044946 0.049 Uiso 1 1 calc R U . . .
C12 C 0.71743(19) 0.1439(3) 0.12775(18) 0.0340(6) Uani 1 1 d . . . . .
H12 H 0.678494 0.089792 0.140718 0.041 Uiso 1 1 calc R U . . .
C13 C 0.8605(3) 0.1831(5) -0.0155(2) 0.0562(11) Uani 1 1 d . . . . .
H13A H 0.906366 0.134196 -0.007136 0.084 Uiso 1 1 calc R U . . .
H13B H 0.878002 0.257648 -0.032826 0.084 Uiso 1 1 calc R U . . .
H13C H 0.826187 0.146025 -0.048350 0.084 Uiso 1 1 calc R U . . .
C14 C 0.73137(14) 0.2363(2) 0.29433(14) 0.0263(4) Uani 1 1 d . . . . .
C15 C 0.71748(18) 0.1377(2) 0.33101(17) 0.0300(5) Uani 1 1 d . . . . .
H15 H 0.678709 0.084885 0.316115 0.036 Uiso 1 1 calc R U . . .
C16 C 0.7598(3) 0.1139(3) 0.39026(19) 0.0345(6) Uani 1 1 d . . . . .
H16 H 0.749601 0.045475 0.414698 0.041 Uiso 1 1 calc R U . . .
C17 C 0.8169(2) 0.1920(3) 0.41270(16) 0.0351(5) Uani 1 1 d . . . . .
C18 C 0.83154(18) 0.2893(3) 0.37432(17) 0.0382(6) Uani 1 1 d . . . . .
H18 H 0.871278 0.341628 0.387954 0.046 Uiso 1 1 calc R U . . .
C19 C 0.78877(19) 0.3116(3) 0.3159(2) 0.0365(6) Uani 1 1 d . . . . .
H19 H 0.799385 0.379204 0.290879 0.044 Uiso 1 1 calc R U . . .
C20 C 0.8623(3) 0.1680(5) 0.47650(19) 0.0496(8) Uani 1 1 d . . . . .
H20A H 0.914380 0.203640 0.473655 0.074 Uiso 1 1 calc R U . . .
H20B H 0.868143 0.084815 0.482340 0.074 Uiso 1 1 calc R U . . .
H20C H 0.833704 0.200058 0.514689 0.074 Uiso 1 1 calc R U . . .
C1A C 0.64521(18) 0.3770(3) 0.2394(2) 0.0213(6) Uani 0.661(5) 1 d D . P A 1
C2A C 0.6121(2) 0.4245(4) 0.2991(2) 0.0360(11) Uani 0.661(5) 1 d D . P A 1
H2A H 0.607662 0.386810 0.341021 0.043 Uiso 0.661(5) 1 calc R U P A 1
C3A C 0.5868(2) 0.5394(3) 0.2841(3) 0.0462(14) Uani 0.661(5) 1 d D . P A 1
H3A H 0.565009 0.592690 0.314923 0.055 Uiso 0.661(5) 1 calc R U P A 1
C4A C 0.59992(17) 0.5588(2) 0.2158(3) 0.0341(12) Uani 0.661(5) 1 d D . P A 1
H4A H 0.587610 0.626957 0.191875 0.041 Uiso 0.661(5) 1 calc R U P A 1
C5A C 0.63482(16) 0.4585(3) 0.1890(2) 0.0329(9) Uani 0.661(5) 1 d D . P A 1
H5A H 0.649073 0.448233 0.143541 0.039 Uiso 0.661(5) 1 calc R U P A 1
C21A C 0.500000 0.1268(7) 0.2366(5) 0.0217(10) Uani 0.661(5) 2 d DS T P A 1
C22A C 0.500000 0.0550(4) 0.1764(4) 0.0280(12) Uani 0.661(5) 2 d DS T P A 1
C23A C 0.500000 -0.0637(5) 0.1838(5) 0.050(2) Uani 0.661(5) 2 d DS T P A 1
H23A H 0.500000 -0.111031 0.145146 0.060 Uiso 0.661(5) 2 calc R U P A 1
C24A C 0.500000 -0.1154(4) 0.2474(4) 0.045(2) Uani 0.661(5) 2 d DS T P A 1
H24A H 0.500000 -0.196664 0.252118 0.054 Uiso 0.661(5) 2 calc R U P A 1
C25A C 0.500000 -0.0459(5) 0.3015(4) 0.0433(19) Uani 0.661(5) 2 d DS T P A 1
H25A H 0.500000 -0.081499 0.344175 0.052 Uiso 0.661(5) 2 calc R U P A 1
C26A C 0.500000 0.0750(5) 0.2995(3) 0.0266(11) Uani 0.661(5) 2 d DS T P A 1
C27A C 0.500000 0.1071(6) 0.1086(4) 0.040(2) Uani 0.661(5) 2 d DS T P A 1
H27A H 0.500000 0.191071 0.112504 0.060 Uiso 0.661(5) 2 calc R U P A 1
H27B H 0.547024 0.082322 0.084271 0.060 Uiso 0.330(3) 1 calc R U P A 1
H27C H 0.452976 0.082322 0.084271 0.060 Uiso 0.330(3) 1 calc R U P A 1
C28A C 0.500000 0.1481(6) 0.3608(3) 0.0397(15) Uani 0.661(5) 2 d DS T P A 1
H28A H 0.500000 0.098719 0.400523 0.059 Uiso 0.661(5) 2 calc R U P A 1
H28B H 0.547024 0.196671 0.361139 0.059 Uiso 0.330(3) 1 calc R U P A 1
H28C H 0.452976 0.196671 0.361139 0.059 Uiso 0.330(3) 1 calc R U P A 1
C29A C 0.500000 0.4064(6) 0.1106(4) 0.053(2) Uani 0.661(5) 2 d DS T P A 1
H29A H 0.546707 0.363035 0.095225 0.064 Uiso 0.330(3) 1 calc R U P A 1
H29B H 0.453293 0.363035 0.095225 0.064 Uiso 0.330(3) 1 calc R U P A 1
C30A C 0.500000 0.5195(5) 0.0739(2) 0.0352(9) Uani 0.661(5) 2 d DS T P A 1
H30A H 0.500000 0.505345 0.025674 0.053 Uiso 0.661(5) 2 calc R U P A 1
H30B H 0.452976 0.563307 0.086154 0.053 Uiso 0.330(3) 1 calc R U P A 1
H30C H 0.547024 0.563307 0.086154 0.053 Uiso 0.330(3) 1 calc R U P A 1
C1B C 0.6451(6) 0.3775(8) 0.2155(5) 0.0277(14) Uiso 0.339(5) 1 d D . P A 2
C2B C 0.6106(5) 0.4254(7) 0.1599(3) 0.0281(14) Uiso 0.339(5) 1 d D . P A 2
H2B H 0.602577 0.388409 0.118172 0.034 Uiso 0.339(5) 1 calc R U P A 2
C3B C 0.5893(5) 0.5384(8) 0.1760(4) 0.0398(17) Uiso 0.339(5) 1 d D . P A 2
H3B H 0.570942 0.594091 0.144979 0.048 Uiso 0.339(5) 1 calc R U P A 2
C4B C 0.5990(6) 0.5561(9) 0.2422(5) 0.0385(19) Uiso 0.339(5) 1 d D . P A 2
H4B H 0.583137 0.622127 0.266614 0.046 Uiso 0.339(5) 1 calc R U P A 2
C5B C 0.6368(5) 0.4588(8) 0.2679(4) 0.0362(18) Uiso 0.339(5) 1 d D . P A 2
H5B H 0.653907 0.448907 0.312691 0.043 Uiso 0.339(5) 1 calc R U P A 2
C21B C 0.500000 0.1244(15) 0.2223(4) 0.017(3) Uiso 0.339(5) 2 d DS . P A 2
C22B C 0.500000 0.0515(11) 0.2781(5) 0.030(2) Uiso 0.339(5) 2 d DS . P A 2
C23B C 0.500000 -0.0685(11) 0.2688(5) 0.034(2) Uiso 0.339(5) 2 d DS . P A 2
H23B H 0.500000 -0.119988 0.305662 0.041 Uiso 0.339(5) 2 calc R U P A 2
C24B C 0.500000 -0.1082(14) 0.2031(7) 0.046(4) Uiso 0.339(5) 2 d DS . P A 2
H24B H 0.500000 -0.188987 0.196071 0.055 Uiso 0.339(5) 2 calc R U P A 2
C25B C 0.500000 -0.0397(11) 0.1491(5) 0.034(2) Uiso 0.339(5) 2 d DS . P A 2
H25B H 0.500000 -0.071761 0.105433 0.041 Uiso 0.339(5) 2 calc R U P A 2
C26B C 0.500000 0.0783(11) 0.1579(5) 0.030(2) Uiso 0.339(5) 2 d DS . P A 2
C27B C 0.500000 0.1029(12) 0.3481(6) 0.033(3) Uiso 0.339(5) 2 d DS . P A 2
H27D H 0.500000 0.040948 0.381277 0.050 Uiso 0.339(5) 2 calc R U P A 2
H27E H 0.547024 0.150477 0.354082 0.050 Uiso 0.170(3) 1 calc R U P A 2
H27F H 0.452976 0.150477 0.354082 0.050 Uiso 0.170(3) 1 calc R U P A 2
C28B C 0.500000 0.1543(13) 0.0976(6) 0.033(2) Uiso 0.339(5) 2 d DS . P A 2
H28D H 0.500000 0.234969 0.111732 0.049 Uiso 0.339(5) 2 calc R U P A 2
H28E H 0.547024 0.138923 0.070792 0.049 Uiso 0.170(3) 1 calc R U P A 2
H28F H 0.452976 0.138923 0.070792 0.049 Uiso 0.170(3) 1 calc R U P A 2
C29B C 0.500000 0.4009(6) 0.3460(4) 0.0182(13) Uiso 0.339(5) 2 d DS . P A 2
H29C H 0.453213 0.357484 0.361108 0.022 Uiso 0.170(3) 1 calc R U P A 2
H29D H 0.546787 0.357484 0.361108 0.022 Uiso 0.170(3) 1 calc R U P A 2
C30B C 0.500000 0.5050(18) 0.3789(12) 0.091(7) Uiso 0.339(5) 2 d DS . P A 2
H30D H 0.500000 0.491810 0.427222 0.136 Uiso 0.339(5) 2 calc R U P A 2
H30E H 0.547024 0.548622 0.366374 0.136 Uiso 0.170(3) 1 calc R U P A 2
H30F H 0.452976 0.548622 0.366374 0.136 Uiso 0.170(3) 1 calc R U P A 2

loop_
_atom_site_aniso_label
_atom_site_aniso_U_11
_atom_site_aniso_U_22
_atom_site_aniso_U_33
_atom_site_aniso_U_23
_atom_site_aniso_U_13
_atom_site_aniso_U_12
Nb1 0.01069(4) 0.01465(5) 0.03410(7) -0.00021(11) 0.000 0.000
N1 0.0155(4) 0.0163(4) 0.0301(6) 0.0051(12) 0.000 0.000
C6 0.0138(3) 0.0162(3) 0.0537(8) 0.0021(10) 0.0012(10) 0.0009(3)
C7 0.0177(8) 0.0213(9) 0.0472(12) 0.0089(8) -0.0075(7) 0.0003(7)
C8 0.0211(10) 0.0269(10) 0.0591(16) 0.0073(11) 0.0003(10) -0.0032(8)
C9 0.0258(12) 0.0388(14) 0.0616(17) 0.0143(12) -0.0026(11) 0.0027(10)
C10 0.0285(12) 0.0576(19) 0.0448(15) 0.0164(13) -0.0004(10) 0.0111(12)
C11 0.0385(15) 0.0392(13) 0.0437(14) 0.0016(12) -0.0089(11) 0.0026(12)
C12 0.0252(11) 0.0330(13) 0.0439(15) 0.0088(10) -0.0027(10) 0.0006(9)
C13 0.0440(19) 0.073(3) 0.0515(18) 0.0113(17) 0.0024(14) 0.0140(17)
C14 0.0135(7) 0.0214(8) 0.0439(11) -0.0023(7) -0.0013(6) 0.0028(6)
C15 0.0254(10) 0.0214(9) 0.0433(13) -0.0003(8) 0.0070(9) -0.0018(8)
C16 0.0340(13) 0.0328(11) 0.0368(12) 0.0003(8) 0.0004(9) 0.0018(9)
C17 0.0279(11) 0.0383(12) 0.0390(12) -0.0070(9) 0.0019(9) 0.0059(9)
C18 0.0186(10) 0.0408(14) 0.0552(15) -0.0154(12) -0.0073(9) 0.0003(9)
C19 0.0193(10) 0.0266(11) 0.0637(18) -0.0042(11) -0.0035(10) -0.0020(8)
C20 0.0437(18) 0.063(2) 0.0416(14) -0.0063(12) -0.0102(11) 0.0095(16)
C1A 0.0088(5) 0.0132(6) 0.0419(17) 0.0016(6) -0.0058(6) 0.0001(4)
C2A 0.0268(12) 0.0319(13) 0.049(2) -0.0253(13) -0.0247(13) 0.0163(10)
C3A 0.0232(11) 0.0227(11) 0.093(3) -0.0348(16) -0.0324(15) 0.0115(9)
C4A 0.0122(6) 0.0104(7) 0.080(4) 0.0144(12) -0.0031(9) -0.0013(4)
C5A 0.0099(7) 0.0234(11) 0.065(2) 0.0215(12) 0.0054(8) 0.0014(6)
C21A 0.0102(13) 0.0152(16) 0.040(3) -0.0040(17) 0.000 0.000
C22A 0.0142(12) 0.0184(17) 0.051(3) -0.0103(16) 0.000 0.000
C23A 0.0206(16) 0.020(2) 0.109(7) -0.023(3) 0.000 0.000
C24A 0.0225(13) 0.0079(10) 0.104(7) -0.0032(16) 0.000 0.000
C25A 0.0205(15) 0.0182(17) 0.091(5) 0.021(2) 0.000 0.000
C26A 0.0129(11) 0.0176(15) 0.049(3) 0.0106(15) 0.000 0.000
C27A 0.028(2) 0.038(3) 0.054(4) -0.026(3) 0.000 0.000
C28A 0.051(3) 0.030(2) 0.039(2) 0.012(2) 0.000 0.000
C29A 0.074(5) 0.047(3) 0.040(3) 0.005(2) 0.000 0.000
C30A 0.042(2) 0.0359(19) 0.0283(15) 0.0136(14) 0.000 0.000

loop_
_atom_type_symbol
_atom_type_description
_atom_type_scat_dispersion_real
_atom_type_scat_dispersion_imag
_atom_type_scat_source
C C 0.0033 0.0016 'International Tables Vol C Tables 4.2.6.8 and 6.1.1.4'
H H 0.0000 0.0000 'International Tables Vol C Tables 4.2.6.8 and 6.1.1.4'
N N 0.0061 0.0033 'International Tables Vol C Tables 4.2.6.8 and 6.1.1.4'
Nb Nb -2.0727 0.6215 'International Tables Vol C Tables 4.2.6.8 and 6.1.1.4'

loop_
_geom_angle_atom_site_label_1
_geom_angle_atom_site_label_2
_geom_angle_atom_site_label_3
_geom_angle
_geom_angle_site_symmetry_1
_geom_angle_site_symmetry_3
_geom_angle_publ_flag
N1 Nb1 C2B 97.6(2) . . ?
N1 Nb1 C2B 97.6(2) . 4_655 ?
N1 Nb1 C29A 92.5(2) . . ?
N1 Nb1 C29B 89.5(2) . . ?
C2B Nb1 C29B 125.56(18) . . ?
C2B Nb1 C29B 125.56(18) 4_655 . ?
N1 Nb1 C2A 96.39(12) . . ?
C29A Nb1 C2A 126.14(13) . . ?
N1 Nb1 C2A 96.39(12) . 4_655 ?
C29A Nb1 C2A 126.14(13) . 4_655 ?
C2A Nb1 C2A 105.5(2) . 4_655 ?
N1 Nb1 C3B 131.5(2) . . ?
C2B Nb1 C3B 33.9(3) . . ?
C2B Nb1 C3B 99.7(3) 4_655 . ?
C29B Nb1 C3B 115.1(2) . . ?
N1 Nb1 C3B 131.5(2) . 4_655 ?
C29A Nb1 C3B 63.5(2) . 4_655 ?
C2A Nb1 C3B 132.0(2) . 4_655 ?
C2A Nb1 C3B 71.4(2) 4_655 4_655 ?
N1 Nb1 C3A 130.72(12) . 4_655 ?
C29A Nb1 C3A 115.80(19) . 4_655 ?
C2A Nb1 C3A 97.38(13) . 4_655 ?
C2A Nb1 C3A 34.34(12) 4_655 4_655 ?
N1 Nb1 C3A 130.72(12) . . ?
C29A Nb1 C3A 115.80(19) . . ?
C2A Nb1 C3A 34.34(12) . . ?
C2A Nb1 C3A 97.39(13) 4_655 . ?
C3A Nb1 C3A 73.66(16) 4_655 . ?
N1 Nb1 C4B 136.6(2) . . ?
C2B Nb1 C4B 55.4(3) . . ?
C2B Nb1 C4B 121.2(3) 4_655 . ?
C29B Nb1 C4B 83.3(3) . . ?
C3B Nb1 C4B 31.7(2) . . ?
C3B Nb1 C4B 89.4(3) 4_655 . ?
C21A N1 Nb1 174.4(5) . . ?
C21B N1 Nb1 173.7(4) . . ?
C7 C6 C1A 116.8(3) . . ?
C7 C6 C14 112.64(10) . . ?
C1A C6 C14 106.7(3) . . ?
C7 C6 C1B 100.9(4) . . ?
C14 C6 C1B 122.6(4) . . ?
C7 C6 H6B 106.6 . . ?
C14 C6 H6B 106.6 . . ?
C1B C6 H6B 106.6 . . ?
C7 C6 H6A 106.7 . . ?
C1A C6 H6A 106.7 . . ?
C14 C6 H6A 106.7 . . ?
C12 C7 C8 115.7(3) . . ?
C12 C7 C6 120.6(2) . . ?
C8 C7 C6 123.7(3) . . ?
C9 C8 C7 121.3(3) . . ?
C9 C8 H8 119.4 . . ?
C7 C8 H8 119.4 . . ?
C8 C9 C10 122.0(4) . . ?
C8 C9 H9 119.0 . . ?
C10 C9 H9 119.0 . . ?
C9 C10 C11 117.0(4) . . ?
C9 C10 C13 120.3(4) . . ?
C11 C10 C13 122.6(4) . . ?
C12 C11 C10 122.2(4) . . ?
C12 C11 H11 118.9 . . ?
C10 C11 H11 118.9 . . ?
C11 C12 C7 121.8(3) . . ?
C11 C12 H12 119.1 . . ?
C7 C12 H12 119.1 . . ?
C10 C13 H13A 109.5 . . ?
C10 C13 H13B 109.5 . . ?
H13A C13 H13B 109.5 . . ?
C10 C13 H13C 109.5 . . ?
H13A C13 H13C 109.5 . . ?
H13B C13 H13C 109.5 . . ?
C19 C14 C15 118.7(3) . . ?
C19 C14 C6 121.6(3) . . ?
C15 C14 C6 119.6(2) . . ?
C14 C15 C16 121.4(3) . . ?
C14 C15 H15 119.3 . . ?
C16 C15 H15 119.3 . . ?
C17 C16 C15 119.5(3) . . ?
C17 C16 H16 120.2 . . ?
C15 C16 H16 120.2 . . ?
C18 C17 C16 118.3(3) . . ?
C18 C17 C20 121.5(4) . . ?
C16 C17 C20 120.1(4) . . ?
C17 C18 C19 121.2(3) . . ?
C17 C18 H18 119.4 . . ?
C19 C18 H18 119.4 . . ?
C14 C19 C18 120.7(3) . . ?
C14 C19 H19 119.6 . . ?
C18 C19 H19 119.6 . . ?
C17 C20 H20A 109.5 . . ?
C17 C20 H20B 109.5 . . ?
H20A C20 H20B 109.5 . . ?
C17 C20 H20C 109.5 . . ?
H20A C20 H20C 109.5 . . ?
H20B C20 H20C 109.5 . . ?
C5A C1A C2A 106.9(3) . . ?
C5A C1A C6 125.6(4) . . ?
C2A C1A C6 127.5(4) . . ?
C5A C1A Nb1 74.67(17) . . ?
C2A C1A Nb1 69.20(18) . . ?
C6 C1A Nb1 120.61(19) . . ?
C1A C2A C3A 107.6(4) . . ?
C1A C2A Nb1 76.82(18) . . ?
C3A C2A Nb1 75.38(17) . . ?
C1A C2A H2A 126.2 . . ?
C3A C2A H2A 126.2 . . ?
Nb1 C2A H2A 114.0 . . ?
C4A C3A C2A 107.8(3) . . ?
C4A C3A Nb1 75.97(17) . . ?
C2A C3A Nb1 70.28(17) . . ?
C4A C3A H3A 126.1 . . ?
C2A C3A H3A 126.1 . . ?
Nb1 C3A H3A 119.5 . . ?
C3A C4A C5A 107.6(3) . . ?
C3A C4A Nb1 71.34(18) . . ?
C5A C4A Nb1 73.50(16) . . ?
C3A C4A H4A 126.2 . . ?
C5A C4A H4A 126.2 . . ?
Nb1 C4A H4A 120.8 . . ?
C1A C5A C4A 109.9(4) . . ?
C1A C5A Nb1 73.01(17) . . ?
C4A C5A Nb1 73.90(16) . . ?
C1A C5A H5A 125.0 . . ?
C4A C5A H5A 125.0 . . ?
Nb1 C5A H5A 119.7 . . ?
N1 C21A C26A 121.9(8) . . ?
N1 C21A C22A 118.4(8) . . ?
C26A C21A C22A 119.7(7) . . ?
C23A C22A C21A 118.6(7) . . ?
C23A C22A C27A 120.2(6) . . ?
C21A C22A C27A 121.2(5) . . ?
C22A C23A C24A 121.5(7) . . ?
C22A C23A H23A 119.3 . . ?
C24A C23A H23A 119.3 . . ?
C25A C24A C23A 117.9(4) . . ?
C25A C24A H24A 121.0 . . ?
C23A C24A H24A 121.0 . . ?
C24A C25A C26A 125.1(7) . . ?
C24A C25A H25A 117.4 . . ?
C26A C25A H25A 117.4 . . ?
C21A C26A C25A 117.2(7) . . ?
C21A C26A C28A 119.7(5) . . ?
C25A C26A C28A 123.1(6) . . ?
C22A C27A H27A 109.5 . . ?
C22A C27A H27B 109.5 . . ?
H27A C27A H27B 109.5 . . ?
C22A C27A H27C 109.5 . . ?
H27A C27A H27C 109.5 . . ?
H27B C27A H27C 109.5 . . ?
C22A C27A H28E 136.4(5) . 4_655 ?
H27A C27A H28E 74.6 . 4_655 ?
H27B C27A H28E 109.4 . 4_655 ?
H27C C27A H28E 37.6 . 4_655 ?
C22A C27A H28F 136.4(5) . 4_655 ?
H27A C27A H28F 74.6 . 4_655 ?
H27B C27A H28F 37.6 . 4_655 ?
H27C C27A H28F 109.4 . 4_655 ?
C26A C28A H28A 109.5 . . ?
C26A C28A H28B 109.5 . . ?
H28A C28A H28B 109.5 . . ?
C26A C28A H28C 109.5 . . ?
H28A C28A H28C 109.5 . . ?
H28B C28A H28C 109.5 . . ?
C26A C28A H27E 83.3(9) . 4_655 ?
H28A C28A H27E 98.9 . 4_655 ?
H28B C28A H27E 141.8 . 4_655 ?
H28C C28A H27E 34.5 . 4_655 ?
C26A C28A H27F 83.3(9) . 4_655 ?
H28A C28A H27F 98.9 . 4_655 ?
H28B C28A H27F 34.5 . 4_655 ?
H28C C28A H27F 141.8 . 4_655 ?
C30A C29A Nb1 120.9(5) . . ?
C30A C29A H29A 107.1 . . ?
Nb1 C29A H29A 107.1 . . ?
C30A C29A H29B 107.1 . . ?
Nb1 C29A H29B 107.1 . . ?
H29A C29A H29B 106.8 . . ?
C29A C30A H30A 109.5 . . ?
C29A C30A H30B 109.5 . . ?
H30A C30A H30B 109.5 . . ?
C29A C30A H30C 109.5 . . ?
H30A C30A H30C 109.5 . . ?
H30B C30A H30C 109.5 . . ?
C2B C1B C5B 106.6(8) . . ?
C2B C1B C6 134.1(8) . . ?
C5B C1B C6 119.2(8) . . ?
C2B C1B Nb1 67.4(5) . . ?
C5B C1B Nb1 75.9(5) . . ?
C6 C1B Nb1 119.4(5) . . ?
C1B C2B C3B 107.8(7) . . ?
C1B C2B Nb1 79.7(5) . . ?
C3B C2B Nb1 77.1(5) . . ?
C1B C2B H2B 126.1 . . ?
C3B C2B H2B 126.1 . . ?
Nb1 C2B H2B 109.9 . . ?
C4B C3B C2B 109.7(8) . . ?
C4B C3B Nb1 76.0(6) . . ?
C2B C3B Nb1 68.9(5) . . ?
C4B C3B H3B 125.2 . . ?
C2B C3B H3B 125.2 . . ?
Nb1 C3B H3B 121.5 . . ?
C3B C4B C5B 107.0(8) . . ?
C3B C4B Nb1 72.3(6) . . ?
C5B C4B Nb1 76.3(6) . . ?
C3B C4B H4B 126.5 . . ?
C5B C4B H4B 126.5 . . ?
Nb1 C4B H4B 117.1 . . ?
C4B C5B C1B 108.2(8) . . ?
C4B C5B Nb1 71.5(6) . . ?
C1B C5B Nb1 71.4(5) . . ?
C4B C5B H5B 125.9 . . ?
C1B C5B H5B 125.9 . . ?
Nb1 C5B H5B 122.8 . . ?
N1 C21B C26B 118.2(10) . . ?
N1 C21B C22B 121.6(9) . . ?
C26B C21B C22B 120.2(14) . . ?
C21B C22B C23B 119.7(11) . . ?
C21B C22B C27B 119.6(11) . . ?
C23B C22B C27B 120.7(10) . . ?
C24B C23B C22B 116.9(12) . . ?
C24B C23B H23B 121.5 . . ?
C22B C23B H23B 121.5 . . ?
C25B C24B C23B 124.2(14) . . ?
C25B C24B H24B 117.9 . . ?
C23B C24B H24B 117.9 . . ?
C24B C25B C26B 119.1(11) . . ?
C24B C25B H25B 120.4 . . ?
C26B C25B H25B 120.4 . . ?
C25B C26B C21B 119.9(11) . . ?
C25B C26B C28B 119.0(11) . . ?
C21B C26B C28B 121.2(12) . . ?
C22B C27B H27D 109.5 . . ?
C22B C27B H27E 109.5 . . ?
H27D C27B H27E 109.5 . . ?
C22B C27B H27F 109.5 . . ?
H27D C27B H27F 109.5 . . ?
H27E C27B H27F 109.5 . . ?
H28B C27B H28C 71.0 4_655 4_655 ?
C26B C28B H28D 109.5 . . ?
C26B C28B H28E 109.5 . . ?
H28D C28B H28E 109.5 . . ?
C26B C28B H28F 109.5 . . ?
H28D C28B H28F 109.5 . . ?
H28E C28B H28F 109.5 . . ?
H27B C28B H27C 84.6 4_655 4_655 ?
C30B C29B Nb1 118.7(12) . . ?
C30B C29B H29C 107.6 . . ?
Nb1 C29B H29C 107.6 . . ?
C30B C29B H29D 107.6 . . ?
Nb1 C29B H29D 107.6 . . ?
H29C C29B H29D 107.1 . . ?
C29B C30B H30D 109.5 . . ?
C29B C30B H30E 109.5 . . ?
H30D C30B H30E 109.5 . . ?
C29B C30B H30F 109.5 . . ?
H30D C30B H30F 109.5 . . ?
H30E C30B H30F 109.5 . . ?

loop_
_geom_bond_atom_site_label_1
_geom_bond_atom_site_label_2
_geom_bond_distance
_geom_bond_site_symmetry_2
_geom_bond_publ_flag
Nb1 N1 1.8231(12) . ?
Nb1 C2B 2.342(8) . ?
Nb1 C2B 2.342(8) 4_655 ?
Nb1 C29A 2.353(9) . ?
Nb1 C29B 2.362(8) . ?
Nb1 C2A 2.396(3) . ?
Nb1 C2A 2.396(3) 4_655 ?
Nb1 C3B 2.447(9) . ?
Nb1 C3B 2.447(9) 4_655 ?
Nb1 C3A 2.463(3) 4_655 ?
Nb1 C3A 2.463(3) . ?
Nb1 C4B 2.493(11) . ?
N1 C21A 1.365(8) . ?
N1 C21B 1.392(18) . ?
C6 C7 1.502(4) . ?
C6 C1A 1.529(4) . ?
C6 C14 1.534(4) . ?
C6 C1B 1.555(10) . ?
C6 H6B 1.0000 . ?
C6 H6A 1.0000 . ?
C7 C12 1.405(5) . ?
C7 C8 1.415(4) . ?
C8 C9 1.372(6) . ?
C8 H8 0.9500 . ?
C9 C10 1.383(6) . ?
C9 H9 0.9500 . ?
C10 C11 1.385(6) . ?
C10 C13 1.502(6) . ?
C11 C12 1.361(6) . ?
C11 H11 0.9500 . ?
C12 H12 0.9500 . ?
C13 H13A 0.9800 . ?
C13 H13B 0.9800 . ?
C13 H13C 0.9800 . ?
C14 C19 1.381(4) . ?
C14 C15 1.383(4) . ?
C15 C16 1.415(6) . ?
C15 H15 0.9500 . ?
C16 C17 1.405(6) . ?
C16 H16 0.9500 . ?
C17 C18 1.391(5) . ?
C17 C20 1.519(5) . ?
C18 C19 1.402(5) . ?
C18 H18 0.9500 . ?
C19 H19 0.9500 . ?
C20 H20A 0.9800 . ?
C20 H20B 0.9800 . ?
C20 H20C 0.9800 . ?
C1A C5A 1.395(5) . ?
C1A C2A 1.433(6) . ?
C2A C3A 1.436(5) . ?
C2A H2A 0.9500 . ?
C3A C4A 1.404(8) . ?
C3A H3A 0.9500 . ?
C4A C5A 1.415(5) . ?
C4A H4A 0.9500 . ?
C5A H5A 0.9500 . ?
C21A C26A 1.396(11) . ?
C21A C22A 1.466(11) . ?
C22A C23A 1.390(7) . ?
C22A C27A 1.486(10) . ?
C23A C24A 1.408(11) . ?
C23A H23A 0.9500 . ?
C24A C25A 1.351(10) . ?
C24A H24A 0.9500 . ?
C25A C26A 1.408(7) . ?
C25A H25A 0.9500 . ?
C26A C28A 1.494(9) . ?
C27A H27A 0.9800 . ?
C27A H27B 0.9800 . ?
C27A H27C 0.9800 . ?
C27A H28E 1.162(11) 4_655 ?
C27A H28F 1.162(11) 4_655 ?
C28A H28A 0.9800 . ?
C28A H28B 0.9800 . ?
C28A H28C 0.9800 . ?
C28A H27E 0.812(3) 4_655 ?
C28A H27F 0.812(3) 4_655 ?
C29A C30A 1.506(8) . ?
C29A H29A 0.9900 . ?
C29A H29B 0.9900 . ?
C30A H30A 0.9800 . ?
C30A H30B 0.9800 . ?
C30A H30C 0.9800 . ?
C1B C2B 1.376(11) . ?
C1B C5B 1.419(12) . ?
C2B C3B 1.401(11) . ?
C2B H2B 0.9500 . ?
C3B C4B 1.351(10) . ?
C3B H3B 0.9500 . ?
C4B C5B 1.401(12) . ?
C4B H4B 0.9500 . ?
C5B H5B 0.9500 . ?
C21B C26B 1.397(14) . ?
C21B C22B 1.403(14) . ?
C22B C23B 1.408(15) . ?
C22B C27B 1.525(14) . ?
C23B C24B 1.395(16) . ?
C23B H23B 0.9500 . ?
C24B C25B 1.344(15) . ?
C24B H24B 0.9500 . ?
C25B C26B 1.384(15) . ?
C25B H25B 0.9500 . ?
C26B C28B 1.496(14) . ?
C27B H27D 0.9800 . ?
C27B H27E 0.9800 . ?
C27B H27F 0.9800 . ?
C28B H28D 0.9800 . ?
C28B H28E 0.9800 . ?
C28B H28F 0.9800 . ?
C29B C30B 1.379(18) . ?
C29B H29C 0.9900 . ?
C29B H29D 0.9900 . ?
C30B H30D 0.9800 . ?
C30B H30E 0.9800 . ?
C30B H30F 0.9800 . ?

loop_
_geom_torsion_atom_site_label_1
_geom_torsion_atom_site_label_2
_geom_torsion_atom_site_label_3
_geom_torsion_atom_site_label_4
_geom_torsion
_geom_torsion_site_symmetry_1
_geom_torsion_site_symmetry_2
_geom_torsion_site_symmetry_3
_geom_torsion_site_symmetry_4
_geom_torsion_publ_flag
C1A C6 C7 C12 -129.3(3) . . . . ?
C14 C6 C7 C12 106.7(3) . . . . ?
C1B C6 C7 C12 -120.9(4) . . . . ?
C1A C6 C7 C8 50.1(4) . . . . ?
C14 C6 C7 C8 -73.9(3) . . . . ?
C1B C6 C7 C8 58.5(5) . . . . ?
C12 C7 C8 C9 0.8(4) . . . . ?
C6 C7 C8 C9 -178.6(3) . . . . ?
C7 C8 C9 C10 -1.6(5) . . . . ?
C8 C9 C10 C11 1.4(5) . . . . ?
C8 C9 C10 C13 179.1(4) . . . . ?
C9 C10 C11 C12 -0.5(6) . . . . ?
C13 C10 C11 C12 -178.1(4) . . . . ?
C10 C11 C12 C7 -0.2(6) . . . . ?
C8 C7 C12 C11 0.1(5) . . . . ?
C6 C7 C12 C11 179.5(3) . . . . ?
C7 C6 C14 C19 73.1(3) . . . . ?
C1A C6 C14 C19 -56.3(3) . . . . ?
C1B C6 C14 C19 -47.4(6) . . . . ?
C7 C6 C14 C15 -106.3(3) . . . . ?
C1A C6 C14 C15 124.3(3) . . . . ?
C1B C6 C14 C15 133.1(5) . . . . ?
C19 C14 C15 C16 1.0(5) . . . . ?
C6 C14 C15 C16 -179.5(3) . . . . ?
C14 C15 C16 C17 0.3(6) . . . . ?
C15 C16 C17 C18 -1.9(6) . . . . ?
C15 C16 C17 C20 179.5(4) . . . . ?
C16 C17 C18 C19 2.2(5) . . . . ?
C20 C17 C18 C19 -179.2(3) . . . . ?
C15 C14 C19 C18 -0.8(5) . . . . ?
C6 C14 C19 C18 179.8(3) . . . . ?
C17 C18 C19 C14 -0.9(5) . . . . ?
C7 C6 C1A C5A 15.4(4) . . . . ?
C14 C6 C1A C5A 142.4(3) . . . . ?
C7 C6 C1A C2A -165.7(3) . . . . ?
C14 C6 C1A C2A -38.8(4) . . . . ?
C7 C6 C1A Nb1 108.0(3) . . . . ?
C14 C6 C1A Nb1 -125.0(3) . . . . ?
C5A C1A C2A C3A -4.0(4) . . . . ?
C6 C1A C2A C3A 177.0(3) . . . . ?
Nb1 C1A C2A C3A -69.7(2) . . . . ?
C5A C1A C2A Nb1 65.7(3) . . . . ?
C6 C1A C2A Nb1 -113.3(3) . . . . ?
C1A C2A C3A C4A 3.4(4) . . . . ?
Nb1 C2A C3A C4A -67.3(2) . . . . ?
C1A C2A C3A Nb1 70.7(2) . . . . ?
C2A C3A C4A C5A -1.5(4) . . . . ?
Nb1 C3A C4A C5A -65.0(2) . . . . ?
C2A C3A C4A Nb1 63.5(2) . . . . ?
C2A C1A C5A C4A 3.1(4) . . . . ?
C6 C1A C5A C4A -177.8(3) . . . . ?
Nb1 C1A C5A C4A 65.2(2) . . . . ?
C2A C1A C5A Nb1 -62.1(2) . . . . ?
C6 C1A C5A Nb1 116.9(3) . . . . ?
C3A C4A C5A C1A -1.0(4) . . . . ?
Nb1 C4A C5A C1A -64.7(2) . . . . ?
C3A C4A C5A Nb1 63.6(2) . . . . ?
N1 C21A C22A C23A 180.000(1) . . . . ?
C26A C21A C22A C23A 0.000(1) . . . . ?
N1 C21A C22A C27A 0.000(1) . . . . ?
C26A C21A C22A C27A 180.000(1) . . . . ?
C21A C22A C23A C24A 0.000(1) . . . . ?
C27A C22A C23A C24A 180.000(0) . . . . ?
C22A C23A C24A C25A 0.000(0) . . . . ?
C23A C24A C25A C26A 0.000(1) . . . . ?
N1 C21A C26A C25A 180.000(1) . . . . ?
C22A C21A C26A C25A 0.000(1) . . . . ?
N1 C21A C26A C28A 0.000(2) . . . . ?
C22A C21A C26A C28A 180.000(1) . . . . ?
C24A C25A C26A C21A 0.000(1) . . . . ?
C24A C25A C26A C28A 180.000(1) . . . . ?
C7 C6 C1B C2B 42.5(11) . . . . ?
C14 C6 C1B C2B 168.5(9) . . . . ?
C7 C6 C1B C5B -141.7(8) . . . . ?
C14 C6 C1B C5B -15.7(10) . . . . ?
C7 C6 C1B Nb1 128.6(4) . . . . ?
C14 C6 C1B Nb1 -105.4(5) . . . . ?
C5B C1B C2B C3B 6.3(10) . . . . ?
C6 C1B C2B C3B -177.5(9) . . . . ?
Nb1 C1B C2B C3B 72.8(6) . . . . ?
C5B C1B C2B Nb1 -66.5(7) . . . . ?
C6 C1B C2B Nb1 109.7(10) . . . . ?
C1B C2B C3B C4B -9.0(11) . . . . ?
Nb1 C2B C3B C4B 65.6(7) . . . . ?
C1B C2B C3B Nb1 -74.6(6) . . . . ?
C2B C3B C4B C5B 7.9(11) . . . . ?
Nb1 C3B C4B C5B 69.0(7) . . . . ?
C2B C3B C4B Nb1 -61.1(7) . . . . ?
C3B C4B C5B C1B -3.9(11) . . . . ?
Nb1 C4B C5B C1B 62.4(7) . . . . ?
C3B C4B C5B Nb1 -66.3(7) . . . . ?
C2B C1B C5B C4B -1.6(11) . . . . ?
C6 C1B C5B C4B -178.5(8) . . . . ?
Nb1 C1B C5B C4B -62.4(7) . . . . ?
C2B C1B C5B Nb1 60.8(6) . . . . ?
C6 C1B C5B Nb1 -116.0(7) . . . . ?
N1 C21B C22B C23B 180.000(2) . . . . ?
C26B C21B C22B C23B 0.000(2) . . . . ?
N1 C21B C22B C27B 0.000(2) . . . . ?
C26B C21B C22B C27B 180.000(2) . . . . ?
C21B C22B C23B C24B 0.000(1) . . . . ?
C27B C22B C23B C24B 180.000(2) . . . . ?
C22B C23B C24B C25B 0.000(1) . . . . ?
C23B C24B C25B C26B 0.000(1) . . . . ?
C24B C25B C26B C21B 0.000(2) . . . . ?
C24B C25B C26B C28B 180.000(1) . . . . ?
N1 C21B C26B C25B 180.000(2) . . . . ?
C22B C21B C26B C25B 0.000(2) . . . . ?
N1 C21B C26B C28B 0.000(2) . . . . ?
C22B C21B C26B C28B 180.000(2) . . . . ?
